data_2225570
loop_
_publ_author_name
'Jotani, Mukesh M.'
'Shah, Rina D.'
'Tiekink, Edward R. T.'

_publ_section_title
;
 12-(4-Methoxyphenyl)-10-phenyl-3,4,5,6,8,10-hexaazatricyclo[7.3.0.0^2,6^]dodeca-1(9),2,4,7,11-pentaene
;
_journal_coeditor_code HB5355
_journal_issue 4
_journal_name_full 'Acta Crystallographica Section E'
_journal_page_first o805
_journal_paper_doi 10.1107/S160053681000869X
_journal_volume 66
_journal_year 2010
_chemical_formula_iupac 'C19 H14 N6 O'
_chemical_formula_moiety 'C19 H14 N6 O'
_chemical_formula_sum 'C19 H14 N6 O'
_chemical_formula_weight 342.36
_chemical_name_systematic
;
12-(4-Methoxyphenyl)-10-phenyl-3,4,5,6,8,10-
hexaazatricyclo[7.3.0.0^2,6^]dodeca-1(9),2,4,7,11-pentaene
;
_space_group_IT_number 33
_symmetry_cell_setting orthorhombic
_symmetry_space_group_name_Hall 'P 2c -2n'
_symmetry_space_group_name_H-M 'P n a 21'
_atom_sites_solution_hydrogens geom
_atom_sites_solution_primary direct
_atom_sites_solution_secondary difmap
_audit_creation_method SHELXL-97
_cell_angle_alpha 90
_cell_angle_beta 90
_cell_angle_gamma 90
_cell_formula_units_Z 4
_cell_length_a 9.3537(7)
_cell_length_b 23.6045(19)
_cell_length_c 7.1543(6)
_cell_measurement_reflns_used 2330
_cell_measurement_temperature 293(2)
_cell_measurement_theta_max 32.0
_cell_measurement_theta_min 2.0
_cell_volume 1579.6(2)
_computing_cell_refinement 'SAINT (Bruker, 2004)'
_computing_data_collection 'APEX2 (Bruker, 2004)'
_computing_data_reduction 'SAINT (Bruker, 2004)'
_computing_molecular_graphics 'ORTEP-3 (Farrugia, 1997) and DIAMOND (Brandenburg, 2006)'
_computing_publication_material 'publCIF (Westrip, 2010)'
_computing_structure_refinement 'SHELXL97 (Sheldrick, 2008)'
_computing_structure_solution 'SHELXS97 (Sheldrick, 2008)'
_diffrn_ambient_temperature 293(2)
_diffrn_measured_fraction_theta_full 0.996
_diffrn_measured_fraction_theta_max 0.996
_diffrn_measurement_device_type 'Bruker Kappa APEXII CCD'
_diffrn_measurement_method '\w and \f scan'
_diffrn_radiation_monochromator graphite
_diffrn_radiation_source 'fine-focus sealed tube'
_diffrn_radiation_type MoK\a
_diffrn_radiation_wavelength 0.71073
_diffrn_reflns_av_R_equivalents 0.051
_diffrn_reflns_av_sigmaI/netI 0.033
_diffrn_reflns_limit_h_max 10
_diffrn_reflns_limit_h_min -11
_diffrn_reflns_limit_k_max 26
_diffrn_reflns_limit_k_min -28
_diffrn_reflns_limit_l_max 8
_diffrn_reflns_limit_l_min -8
_diffrn_reflns_number 16155
_diffrn_reflns_theta_full 25.9
_diffrn_reflns_theta_max 25.9
_diffrn_reflns_theta_min 1.7
_exptl_absorpt_coefficient_mu 0.096
_exptl_absorpt_correction_T_max 0.981
_exptl_absorpt_correction_T_min 0.967
_exptl_absorpt_correction_type multi-scan
_exptl_absorpt_process_details '(SADABS; Sheldrick, 1996)'
_exptl_crystal_colour colourless
_exptl_crystal_density_diffrn 1.440
_exptl_crystal_density_method 'not measured'
_exptl_crystal_description block
_exptl_crystal_F_000 712
_exptl_crystal_size_max 0.35
_exptl_crystal_size_mid 0.25
_exptl_crystal_size_min 0.20
_refine_diff_density_max 0.50
_refine_diff_density_min -0.27
_refine_ls_extinction_method none
_refine_ls_goodness_of_fit_ref 1.12
_refine_ls_hydrogen_treatment constr
_refine_ls_matrix_type full
_refine_ls_number_parameters 236
_refine_ls_number_reflns 1666
_refine_ls_number_restraints 1
_refine_ls_restrained_S_all 1.12
_refine_ls_R_factor_all 0.060
_refine_ls_R_factor_gt 0.041
_refine_ls_shift/su_max 0.001
_refine_ls_shift/su_max_lt 0.001
_refine_ls_shift/su_mean 0.000
_refine_ls_structure_factor_coef Fsqd
_refine_ls_weighting_details 'calc w=1/[\s^2^(Fo^2^)+(0.0924P)^2^+0.1003P] where P=(Fo^2^+2Fc^2^)/3'
_refine_ls_weighting_scheme calc
_refine_ls_wR_factor_gt 0.119
_refine_ls_wR_factor_ref 0.142
_reflns_number_gt 1344
_reflns_number_total 1666
_reflns_threshold_expression I>2\s(I)
_cod_data_source_file hb5355.cif
_cod_data_source_block I
_cod_database_code 2225570
_cod_database_fobs_code 2225570

loop_
_symmetry_equiv_pos_as_xyz
'x, y, z'
'-x, -y, z+1/2'
'-x+1/2, y+1/2, z+1/2'
'x+1/2, -y+1/2, z'

loop_
_atom_site_type_symbol
_atom_site_label
_atom_site_fract_x
_atom_site_fract_y
_atom_site_fract_z
_atom_site_U_iso_or_equiv
_atom_site_adp_type
_atom_site_calc_flag
_atom_site_refinement_flags
_atom_site_occupancy
_atom_site_disorder_assembly
_atom_site_disorder_group
O O1 0.1311(2) -0.24532(10) 0.1991(5) 0.0436(7) Uani d . 1 . .
N N1 0.6887(3) 0.03688(12) 0.2217(6) 0.0388(7) Uani d . 1 . .
N N2 0.8226(3) 0.01376(15) 0.2170(8) 0.0538(9) Uani d . 1 . .
N N3 0.8028(3) -0.04038(15) 0.2108(8) 0.0570(10) Uani d . 1 . .
N N4 0.6627(3) -0.05488(13) 0.2095(7) 0.0490(9) Uani d . 1 . .
N N5 0.5225(3) 0.11037(11) 0.2330(6) 0.0394(8) Uani d . 1 . .
N N6 0.2784(3) 0.07783(11) 0.2260(5) 0.0345(7) Uani d . 1 . .
C C1 0.6538(4) 0.09319(16) 0.2303(7) 0.0434(9) Uani d . 1 . .
H H1 0.7269 0.1199 0.2342 0.052 Uiso calc R 1 . .
C C2 0.5911(3) -0.00622(14) 0.2167(8) 0.0368(8) Uani d . 1 . .
C C3 0.4447(3) 0.00972(13) 0.2204(7) 0.0326(7) Uani d . 1 . .
C C4 0.4226(3) 0.06828(13) 0.2276(7) 0.0338(8) Uani d . 1 . .
C C5 0.2112(3) 0.02605(13) 0.2160(7) 0.0374(8) Uani d . 1 . .
H H5 0.1126 0.0211 0.2128 0.045 Uiso calc R 1 . .
C C6 0.3086(3) -0.01734(14) 0.2112(7) 0.0348(8) Uani d . 1 . .
C C7 0.2701(3) -0.07795(14) 0.2027(7) 0.0336(8) Uani d . 1 . .
C C8 0.3593(4) -0.12011(15) 0.2688(6) 0.0413(11) Uani d . 1 . .
H H8 0.4494 -0.1105 0.3136 0.050 Uiso calc R 1 . .
C C9 0.3172(4) -0.17651(15) 0.2697(7) 0.0430(11) Uani d . 1 . .
H H9 0.3781 -0.2043 0.3161 0.052 Uiso calc R 1 . .
C C10 0.1848(4) -0.19110(13) 0.2015(7) 0.0356(8) Uani d . 1 . .
C C11 0.0954(4) -0.14989(15) 0.1288(6) 0.0380(9) Uani d . 1 . .
H H11 0.0071 -0.1597 0.0786 0.046 Uiso calc R 1 . .
C C12 0.1390(4) -0.09411(16) 0.1317(7) 0.0382(9) Uani d . 1 . .
H H12 0.0782 -0.0665 0.0842 0.046 Uiso calc R 1 . .
C C13 0.2110(4) -0.28780(15) 0.2954(7) 0.0487(11) Uani d . 1 . .
H H13A 0.3060 -0.2896 0.2449 0.073 Uiso calc R 1 . .
H H13B 0.1650 -0.3239 0.2802 0.073 Uiso calc R 1 . .
H H13C 0.2157 -0.2785 0.4259 0.073 Uiso calc R 1 . .
C C14 0.2042(3) 0.13107(13) 0.2232(7) 0.0339(8) Uani d . 1 . .
C C15 0.2549(4) 0.17606(15) 0.3270(7) 0.0375(9) Uani d . 1 . .
H H15 0.3365 0.1721 0.4002 0.045 Uiso calc R 1 . .
C C16 0.1822(4) 0.22714(15) 0.3202(7) 0.0448(10) Uani d . 1 . .
H H16 0.2173 0.2582 0.3860 0.054 Uiso calc R 1 . .
C C17 0.0586(4) 0.23249(15) 0.2172(8) 0.0462(9) Uani d . 1 . .
H H17 0.0097 0.2668 0.2137 0.055 Uiso calc R 1 . .
C C18 0.0080(4) 0.18610(15) 0.1186(7) 0.0456(10) Uani d . 1 . .
H H18 -0.0765 0.1892 0.0511 0.055 Uiso calc R 1 . .
C C19 0.0800(4) 0.13608(15) 0.1191(7) 0.0405(9) Uani d . 1 . .
H H19 0.0461 0.1055 0.0502 0.049 Uiso calc R 1 . .

loop_
_atom_site_aniso_label
_atom_site_aniso_U_11
_atom_site_aniso_U_22
_atom_site_aniso_U_33
_atom_site_aniso_U_12
_atom_site_aniso_U_13
_atom_site_aniso_U_23
O1 0.0420(14) 0.0314(12) 0.057(2) -0.0069(10) -0.0019(15) 0.0016(15)
N1 0.0246(14) 0.0442(16) 0.048(2) 0.0005(12) -0.0045(17) 0.0019(19)
N2 0.0259(15) 0.062(2) 0.073(3) 0.0029(14) 0.003(2) 0.000(3)
N3 0.0294(16) 0.057(2) 0.085(3) 0.0061(14) 0.005(2) 0.000(3)
N4 0.0281(15) 0.0476(19) 0.071(3) 0.0056(12) 0.0001(18) -0.002(2)
N5 0.0326(15) 0.0351(15) 0.050(2) -0.0048(12) -0.0031(17) 0.0032(18)
N6 0.0292(14) 0.0285(14) 0.046(2) 0.0018(10) -0.0029(17) 0.0011(16)
C1 0.0353(19) 0.044(2) 0.051(3) -0.0068(15) -0.003(2) 0.002(2)
C2 0.0297(16) 0.0390(18) 0.042(2) 0.0006(14) 0.001(2) -0.001(2)
C3 0.0287(16) 0.0324(16) 0.0366(19) 0.0006(13) 0.001(2) -0.001(2)
C4 0.0301(16) 0.0333(17) 0.038(2) -0.0008(13) -0.0004(18) 0.0011(19)
C5 0.0277(16) 0.0322(18) 0.052(2) -0.0003(13) 0.000(2) -0.002(2)
C6 0.0284(16) 0.0319(17) 0.044(2) 0.0006(13) 0.000(2) 0.004(2)
C7 0.0290(17) 0.0308(17) 0.041(2) 0.0017(13) 0.0057(18) -0.0007(18)
C8 0.0305(19) 0.038(2) 0.055(3) -0.0003(15) -0.0042(17) -0.0009(18)
C9 0.034(2) 0.0303(18) 0.065(3) 0.0055(15) -0.0018(19) 0.0029(18)
C10 0.0358(18) 0.0299(17) 0.041(2) -0.0039(13) 0.0079(19) -0.0023(18)
C11 0.0292(17) 0.042(2) 0.042(2) -0.0046(15) -0.0006(17) 0.0028(19)
C12 0.0294(18) 0.0359(19) 0.049(2) 0.0050(15) 0.0026(18) 0.0034(18)
C13 0.059(3) 0.0315(19) 0.055(3) 0.0006(18) 0.003(2) 0.0022(19)
C14 0.0313(17) 0.0298(16) 0.041(2) 0.0008(13) 0.002(2) 0.0026(19)
C15 0.0334(19) 0.0349(19) 0.044(2) 0.0012(15) -0.0025(17) 0.0013(18)
C16 0.048(2) 0.035(2) 0.051(3) 0.0011(17) 0.002(2) -0.0088(19)
C17 0.047(2) 0.0377(19) 0.054(3) 0.0110(15) 0.003(2) 0.001(2)
C18 0.038(2) 0.043(2) 0.056(3) 0.0061(16) -0.010(2) 0.004(2)
C19 0.038(2) 0.0316(18) 0.052(3) -0.0037(15) -0.006(2) -0.0005(18)

loop_
_atom_type_symbol
_atom_type_description
_atom_type_scat_dispersion_real
_atom_type_scat_dispersion_imag
_atom_type_scat_source
C C 0.0033 0.0016 'International Tables Vol C Tables 4.2.6.8 and 6.1.1.4'
H H 0.0000 0.0000 'International Tables Vol C Tables 4.2.6.8 and 6.1.1.4'
N N 0.0061 0.0033 'International Tables Vol C Tables 4.2.6.8 and 6.1.1.4'
O O 0.0106 0.0060 'International Tables Vol C Tables 4.2.6.8 and 6.1.1.4'

loop_
_geom_angle_atom_site_label_1
_geom_angle_atom_site_label_2
_geom_angle_atom_site_label_3
_geom_angle_site_symmetry_1
_geom_angle_site_symmetry_3
_geom_angle
_geom_angle_publ_flag
C10 O1 C13 . . 117.2(3) ?
N2 N1 C2 . . 108.3(3) ?
N2 N1 C1 . . 127.3(3) ?
C2 N1 C1 . . 124.4(3) ?
N3 N2 N1 . . 105.4(3) ?
N2 N3 N4 . . 112.9(3) ?
C2 N4 N3 . . 105.6(3) ?
C1 N5 C4 . . 114.9(3) ?
C4 N6 C5 . . 107.7(3) ?
C4 N6 C14 . . 128.4(3) ?
C5 N6 C14 . . 123.8(3) ?
N5 C1 N1 . . 122.0(3) ?
N5 C1 H1 . . 119.0 ?
N1 C1 H1 . . 119.0 ?
N4 C2 N1 . . 107.9(3) ?
N4 C2 C3 . . 135.6(3) ?
N1 C2 C3 . . 116.5(3) ?
C4 C3 C2 . . 113.9(3) ?
C4 C3 C6 . . 108.2(3) ?
C2 C3 C6 . . 137.8(3) ?
N5 C4 N6 . . 123.7(3) ?
N5 C4 C3 . . 128.3(3) ?
N6 C4 C3 . . 107.9(3) ?
C6 C5 N6 . . 111.2(3) ?
C6 C5 H5 . . 124.4 ?
N6 C5 H5 . . 124.4 ?
C5 C6 C3 . . 104.9(3) ?
C5 C6 C7 . . 124.2(3) ?
C3 C6 C7 . . 130.9(3) ?
C12 C7 C8 . . 117.6(3) ?
C12 C7 C6 . . 120.0(3) ?
C8 C7 C6 . . 122.4(3) ?
C7 C8 C9 . . 121.4(3) ?
C7 C8 H8 . . 119.3 ?
C9 C8 H8 . . 119.3 ?
C10 C9 C8 . . 119.6(3) ?
C10 C9 H9 . . 120.2 ?
C8 C9 H9 . . 120.2 ?
C9 C10 O1 . . 124.5(3) ?
C9 C10 C11 . . 120.1(3) ?
O1 C10 C11 . . 115.4(3) ?
C12 C11 C10 . . 119.1(3) ?
C12 C11 H11 . . 120.4 ?
C10 C11 H11 . . 120.4 ?
C11 C12 C7 . . 122.1(3) ?
C11 C12 H12 . . 118.9 ?
C7 C12 H12 . . 118.9 ?
O1 C13 H13A . . 109.5 ?
O1 C13 H13B . . 109.5 ?
H13A C13 H13B . . 109.5 ?
O1 C13 H13C . . 109.5 ?
H13A C13 H13C . . 109.5 ?
H13B C13 H13C . . 109.5 ?
C15 C14 C19 . . 120.8(3) ?
C15 C14 N6 . . 120.0(3) ?
C19 C14 N6 . . 119.2(3) ?
C14 C15 C16 . . 118.8(4) ?
C14 C15 H15 . . 120.6 ?
C16 C15 H15 . . 120.6 ?
C17 C16 C15 . . 120.7(4) ?
C17 C16 H16 . . 119.6 ?
C15 C16 H16 . . 119.6 ?
C16 C17 C18 . . 119.1(3) ?
C16 C17 H17 . . 120.4 ?
C18 C17 H17 . . 120.4 ?
C19 C18 C17 . . 121.1(4) ?
C19 C18 H18 . . 119.5 ?
C17 C18 H18 . . 119.5 ?
C18 C19 C14 . . 119.4(4) ?
C18 C19 H19 . . 120.3 ?
C14 C19 H19 . . 120.3 ?

loop_
_geom_bond_atom_site_label_1
_geom_bond_atom_site_label_2
_geom_bond_site_symmetry_2
_geom_bond_distance
_geom_bond_publ_flag
O1 C10 . 1.375(4) ?
O1 C13 . 1.428(5) ?
N1 N2 . 1.367(4) ?
N1 C2 . 1.367(4) ?
N1 C1 . 1.370(5) ?
N2 N3 . 1.292(5) ?
N3 N4 . 1.355(4) ?
N4 C2 . 1.330(4) ?
N5 C1 . 1.294(4) ?
N5 C4 . 1.364(4) ?
N6 C4 . 1.368(4) ?
N6 C5 . 1.376(4) ?
N6 C14 . 1.435(4) ?
C1 H1 . 0.9300 ?
C2 C3 . 1.420(4) ?
C3 C4 . 1.399(5) ?
C3 C6 . 1.426(4) ?
C5 C6 . 1.371(4) ?
C5 H5 . 0.9300 ?
C6 C7 . 1.477(4) ?
C7 C12 . 1.380(5) ?
C7 C8 . 1.382(5) ?
C8 C9 . 1.388(5) ?
C8 H8 . 0.9300 ?
C9 C10 . 1.374(5) ?
C9 H9 . 0.9300 ?
C10 C11 . 1.384(5) ?
C11 C12 . 1.379(5) ?
C11 H11 . 0.9300 ?
C12 H12 . 0.9300 ?
C13 H13A . 0.9600 ?
C13 H13B . 0.9600 ?
C13 H13C . 0.9600 ?
C14 C15 . 1.380(5) ?
C14 C19 . 1.385(5) ?
C15 C16 . 1.385(5) ?
C15 H15 . 0.9300 ?
C16 C17 . 1.377(6) ?
C16 H16 . 0.9300 ?
C17 C18 . 1.386(6) ?
C17 H17 . 0.9300 ?
C18 C19 . 1.359(5) ?
C18 H18 . 0.9300 ?
C19 H19 . 0.9300 ?

loop_
_geom_hbond_atom_site_label_D
_geom_hbond_atom_site_label_H
_geom_hbond_atom_site_label_A
_geom_hbond_site_symmetry_A
_geom_hbond_distance_DH
_geom_hbond_distance_HA
_geom_hbond_distance_DA
_geom_hbond_angle_DHA
C8 H8 N4 1_555 0.93 2.50 3.257(5) 138
C15 H15 N5 1_555 0.93 2.57 3.020(5) 111
C11 H11 Cg1 2_554 0.93 2.91 3.684(5) 141
C13 H13c Cg1 3_545 0.96 2.72 3.459(5) 134

loop_
_geom_torsion_atom_site_label_1
_geom_torsion_atom_site_label_2
_geom_torsion_atom_site_label_3
_geom_torsion_atom_site_label_4
_geom_torsion_site_symmetry_1
_geom_torsion_site_symmetry_2
_geom_torsion_site_symmetry_3
_geom_torsion_site_symmetry_4
_geom_torsion
_geom_torsion_publ_flag
C2 N1 N2 N3 . . . . -0.4(7) ?
C1 N1 N2 N3 . . . . 179.5(5) ?
N1 N2 N3 N4 . . . . 0.5(8) ?
N2 N3 N4 C2 . . . . -0.5(7) ?
C4 N5 C1 N1 . . . . 0.3(7) ?
N2 N1 C1 N5 . . . . 179.6(5) ?
C2 N1 C1 N5 . . . . -0.5(8) ?
N3 N4 C2 N1 . . . . 0.2(6) ?
N3 N4 C2 C3 . . . . -179.7(7) ?
N2 N1 C2 N4 . . . . 0.1(6) ?
C1 N1 C2 N4 . . . . -179.8(5) ?
N2 N1 C2 C3 . . . . -179.9(5) ?
C1 N1 C2 C3 . . . . 0.2(8) ?
N4 C2 C3 C4 . . . . -179.7(6) ?
N1 C2 C3 C4 . . . . 0.3(7) ?
N4 C2 C3 C6 . . . . -2.9(12) ?
N1 C2 C3 C6 . . . . 177.1(6) ?
C1 N5 C4 N6 . . . . -178.8(5) ?
C1 N5 C4 C3 . . . . 0.2(8) ?
C5 N6 C4 N5 . . . . 178.6(5) ?
C14 N6 C4 N5 . . . . 2.3(8) ?
C5 N6 C4 C3 . . . . -0.6(5) ?
C14 N6 C4 C3 . . . . -176.9(5) ?
C2 C3 C4 N5 . . . . -0.6(8) ?
C6 C3 C4 N5 . . . . -178.3(5) ?
C2 C3 C4 N6 . . . . 178.6(4) ?
C6 C3 C4 N6 . . . . 0.9(6) ?
C4 N6 C5 C6 . . . . 0.1(5) ?
C14 N6 C5 C6 . . . . 176.6(5) ?
N6 C5 C6 C3 . . . . 0.4(6) ?
N6 C5 C6 C7 . . . . 179.2(5) ?
C4 C3 C6 C5 . . . . -0.8(6) ?
C2 C3 C6 C5 . . . . -177.7(6) ?
C4 C3 C6 C7 . . . . -179.5(5) ?
C2 C3 C6 C7 . . . . 3.6(11) ?
C5 C6 C7 C12 . . . . 23.8(8) ?
C3 C6 C7 C12 . . . . -157.7(5) ?
C5 C6 C7 C8 . . . . -154.3(5) ?
C3 C6 C7 C8 . . . . 24.2(9) ?
C12 C7 C8 C9 . . . . -2.1(7) ?
C6 C7 C8 C9 . . . . 176.0(4) ?
C7 C8 C9 C10 . . . . 0.8(7) ?
C8 C9 C10 O1 . . . . -178.6(4) ?
C8 C9 C10 C11 . . . . 1.3(7) ?
C13 O1 C10 C9 . . . . 8.3(6) ?
C13 O1 C10 C11 . . . . -171.7(4) ?
C9 C10 C11 C12 . . . . -2.1(7) ?
O1 C10 C11 C12 . . . . 177.8(4) ?
C10 C11 C12 C7 . . . . 0.8(7) ?
C8 C7 C12 C11 . . . . 1.3(7) ?
C6 C7 C12 C11 . . . . -176.9(4) ?
C4 N6 C14 C15 . . . . -39.1(7) ?
C5 N6 C14 C15 . . . . 145.1(4) ?
C4 N6 C14 C19 . . . . 142.5(5) ?
C5 N6 C14 C19 . . . . -33.3(7) ?
C19 C14 C15 C16 . . . . -2.3(6) ?
N6 C14 C15 C16 . . . . 179.3(4) ?
C14 C15 C16 C17 . . . . 2.3(7) ?
C15 C16 C17 C18 . . . . -0.5(7) ?
C16 C17 C18 C19 . . . . -1.4(7) ?
C17 C18 C19 C14 . . . . 1.4(7) ?
C15 C14 C19 C18 . . . . 0.5(7) ?
N6 C14 C19 C18 . . . . 178.8(4) ?

loop_
_cod_related_entry_id
_cod_related_entry_database
_cod_related_entry_code
1 ChemSpider 2036286
